data_4002207
loop_
_publ_author_name
'Inoue, Satoru'
'Minemawari, Hiromi'
'Tsutsumi, Jun&#x2019;ya'
'Chikamatsu, Masayuki'
'Yamada, Toshikazu'
'Horiuchi, Sachio'
'Tanaka, Mutsuo'
'Kumai, Reiji'
'Yoneya, Makoto'
'Hasegawa, Tatsuo'

_publ_section_title
;
 Effects of Substituted Alkyl Chain Length on Solution-Processable Layered
 Organic Semiconductor Crystals
;
_journal_issue 11
_journal_name_full 'Chemistry of Materials'
_journal_page_first 3809
_journal_paper_doi 10.1021/acs.chemmater.5b00810
_journal_volume 27
_journal_year 2015
_chemical_formula_moiety 'C28 H28 S2'
_chemical_formula_sum 'C28 H28 S2'
_chemical_formula_weight 428.65
_space_group_crystal_system monoclinic
_space_group_IT_number 14
_space_group_name_Hall '-P 2yab'
_space_group_name_H-M_alt 'P 1 21/a 1'
_symmetry_space_group_name_Hall '-P 2yab'
_symmetry_space_group_name_H-M 'P 1 21/a 1'
_atom_sites_solution_hydrogens geom
_atom_sites_solution_primary direct
_atom_sites_solution_secondary difmap
_cell_angle_alpha 90.0000
_cell_angle_beta 97.199(1)
_cell_angle_gamma 90.0000
_cell_formula_units_Z 4
_cell_length_a 6.0861(2)
_cell_length_b 7.8040(3)
_cell_length_c 49.128(1)
_cell_measurement_reflns_used 3667
_cell_measurement_temperature 300
_cell_measurement_theta_max 69.25
_cell_measurement_theta_min 3.65
_cell_volume 2314.99(13)
_computing_cell_refinement PROCESS-AUTO
_computing_data_collection PROCESS-AUTO
_computing_data_reduction PROCESS-AUTO
_computing_molecular_graphics 'CrystalStructure 4.1'
_computing_publication_material 'CrystalStructure 4.1 (Rigaku, 2014)'
_computing_structure_refinement 'SHELXL97 (Sheldrick, 2008)'
_computing_structure_solution 'SIR2004 (Burla, et al., 2005)'
_diffrn_ambient_temperature 300
_diffrn_measured_fraction_theta_full 0.496
_diffrn_measured_fraction_theta_max 0.494
_diffrn_measurement_device_type Rigaku_IPDSC
_diffrn_measurement_method IP
_diffrn_radiation_type synchrotron
_diffrn_radiation_wavelength 1.55280
_diffrn_reflns_av_R_equivalents 0.0471
_diffrn_reflns_laue_measured_fraction_full 0.496
_diffrn_reflns_laue_measured_fraction_max 0.494
_diffrn_reflns_limit_h_max 6
_diffrn_reflns_limit_h_min -4
_diffrn_reflns_limit_k_max 7
_diffrn_reflns_limit_k_min -5
_diffrn_reflns_limit_l_max 46
_diffrn_reflns_limit_l_min -58
_diffrn_reflns_number 3205
_diffrn_reflns_point_group_measured_fraction_full 0.496
_diffrn_reflns_point_group_measured_fraction_max 0.494
_diffrn_reflns_theta_full 68.698
_diffrn_reflns_theta_max 69.152
_diffrn_reflns_theta_min 3.653
_diffrn_standards_number 0
_exptl_absorpt_coefficient_mu 21.55
_exptl_absorpt_correction_T_max 1.000
_exptl_absorpt_correction_T_min 0.936
_exptl_absorpt_correction_type numerical
_exptl_absorpt_process_details 'NUMABS (Rigaku, 1999)'
_exptl_crystal_colour colorless
_exptl_crystal_density_diffrn 1.230
_exptl_crystal_density_method 'not measured'
_exptl_crystal_description platelet
_exptl_crystal_F_000 912.00
_exptl_crystal_size_max 0.300
_exptl_crystal_size_mid 0.300
_exptl_crystal_size_min 0.010
_refine_diff_density_max 0.30
_refine_diff_density_min -0.57
_refine_ls_extinction_method none
_refine_ls_goodness_of_fit_ref 1.150
_refine_ls_hydrogen_treatment constr
_refine_ls_number_parameters 271
_refine_ls_number_reflns 2092
_refine_ls_number_restraints 0
_refine_ls_R_factor_all 0.0839
_refine_ls_R_factor_gt 0.0771
_refine_ls_shift/su_max 0.000
_refine_ls_structure_factor_coef Fsqd
_refine_ls_weighting_details 'w = 1/[\s^2^(Fo^2^)+(0.1705P)^2^+0.5462P] where P=(Fo^2^+2Fc^2^)/3'
_refine_ls_weighting_scheme calc
_refine_ls_wR_factor_gt 0.2264
_refine_ls_wR_factor_ref 0.2440
_reflns_number_gt 1714
_reflns_number_total 2092
_reflns_threshold_expression F^2^>2.0\s(F^2^)
_cod_data_source_file cm5b00810_si_006.cif
_cod_data_source_block Ph-BTBT-C8
_cod_depositor_comments 'Adding full bibliography for 4002203--4002207.cif.'
_cod_original_cell_volume 2315.0(1)
_cod_database_code 4002207

loop_
_symmetry_equiv_pos_site_id
_space_group_symop_operation_xyz
1 +X,+Y,+Z
2 1/2-X,1/2+Y,-Z
3 -X,-Y,-Z
4 1/2+X,1/2-Y,+Z

loop_
_atom_site_label
_atom_site_type_symbol
_atom_site_fract_x
_atom_site_fract_y
_atom_site_fract_z
_atom_site_U_iso_or_equiv
_atom_site_adp_type
_atom_site_occupancy
_atom_site_site_symmetry_multiplicity
_atom_site_calc_flag
_atom_site_refinement_flags
S1 S -0.0612(2) 0.60518(17) 0.31500(2) 0.0589(5) Uani 1 4 d .
S2 S 0.4683(2) 0.39417(17) 0.27902(2) 0.0595(5) Uani 1 4 d .
C1 C -0.0983(10) 0.5891(7) 0.24219(9) 0.0604(16) Uani 1 4 d .
C2 C 0.1408(9) 0.5428(8) 0.34182(8) 0.0555(12) Uani 1 4 d .
C3 C 0.5048(10) 0.4125(6) 0.35209(9) 0.0554(14) Uani 1 4 d .
C4 C 0.1179(9) 0.5554(8) 0.36958(8) 0.0566(13) Uani 1 4 d .
C5 C 0.2624(9) 0.4525(8) 0.25230(8) 0.0583(13) Uani 1 4 d .
C6 C 0.2777(11) 0.4256(8) 0.22442(9) 0.0673(17) Uani 1 4 d .
C7 C 0.2907(9) 0.4947(7) 0.38910(8) 0.0558(14) Uani 1 4 d .
C8 C 0.0811(8) 0.5310(7) 0.26162(8) 0.0502(11) Uani 1 4 d .
C9 C 0.3271(8) 0.4701(7) 0.33251(8) 0.0497(11) Uani 1 4 d .
C10 C 0.1007(11) 0.4802(9) 0.20543(9) 0.0769(18) Uani 1 4 d .
C11 C -0.0814(11) 0.5613(9) 0.21461(10) 0.0743(17) Uani 1 4 d .
C12 C 0.1079(9) 0.5369(7) 0.29108(8) 0.0540(12) Uani 1 4 d .
C13 C 0.2637(9) 0.5000(7) 0.41901(8) 0.0590(15) Uani 1 4 d .
C14 C 0.1036(14) 0.4422(11) 0.17503(10) 0.100(2) Uani 1 4 d .
C15 C 0.4814(10) 0.4264(7) 0.37971(9) 0.0578(14) Uani 1 4 d .
C16 C 0.2876(14) 0.4698(12) 0.13208(10) 0.105(3) Uani 1 4 d .
C17 C 0.3026(9) 0.4681(7) 0.30301(8) 0.0547(13) Uani 1 4 d .
C18 C 0.2172(11) 0.5031(10) 0.47510(10) 0.0788(19) Uani 1 4 d .
C19 C 0.3906(11) 0.3919(8) 0.43762(9) 0.0732(19) Uani 1 4 d .
C20 C 0.1152(12) 0.6086(8) 0.42941(10) 0.079(2) Uani 1 4 d .
C21 C 0.2837(12) 0.5237(11) 0.16159(9) 0.095(2) Uani 1 4 d .
C22 C 0.4677(15) 0.4731(13) 0.08847(11) 0.124(3) Uani 1 4 d .
C23 C 0.6446(17) 0.5359(15) 0.07310(13) 0.147(4) Uani 1 4 d .
C24 C 0.4666(15) 0.5359(13) 0.11765(11) 0.116(3) Uani 1 4 d .
C25 C 0.3643(14) 0.3960(9) 0.46551(10) 0.088(2) Uani 1 4 d .
C26 C 0.0902(14) 0.6102(9) 0.45727(11) 0.089(2) Uani 1 4 d .
C27 C 0.642(2) 0.4710(18) 0.04423(14) 0.171(5) Uani 1 4 d .
C28 C 0.814(2) 0.535(2) 0.02863(19) 0.238(8) Uani 1 4 d .
H1 H -0.22115 0.64326 0.2478 0.0725 Uiso 1 4 calc R
H2 H 0.63285 0.36688 0.34647 0.0664 Uiso 1 4 calc R
H3 H -0.00914 0.603 0.3752 0.0679 Uiso 1 4 calc R
H4 H 0.40134 0.37317 0.21871 0.0807 Uiso 1 4 calc R
H5 H -0.19629 0.59828 0.20167 0.0891 Uiso 1 4 calc R
H6 H 0.11399 0.31907 0.17282 0.1197 Uiso 1 4 calc R
H7 H -0.03729 0.47816 0.16525 0.1197 Uiso 1 4 calc R
H8 H 0.59666 0.38889 0.39256 0.0694 Uiso 1 4 calc R
H9 H 0.29365 0.34569 0.13159 0.1261 Uiso 1 4 calc R
H10 H 0.14802 0.50399 0.12177 0.1261 Uiso 1 4 calc R
H11 H 0.20183 0.50442 0.4937 0.0945 Uiso 1 4 calc R
H12 H 0.49257 0.3173 0.43141 0.0879 Uiso 1 4 calc R
H13 H 0.02982 0.68238 0.41756 0.0950 Uiso 1 4 calc R
H14 H 0.42509 0.495 0.17198 0.1136 Uiso 1 4 calc R
H15 H 0.26671 0.64712 0.16223 0.1136 Uiso 1 4 calc R
H16 H 0.47578 0.34898 0.08895 0.1484 Uiso 1 4 calc R
H17 H 0.32666 0.50345 0.07816 0.1484 Uiso 1 4 calc R
H18 H 0.78602 0.50572 0.08334 0.1767 Uiso 1 4 calc R
H19 H 0.63647 0.66002 0.07247 0.1767 Uiso 1 4 calc R
H20 H 0.60686 0.50525 0.12813 0.1390 Uiso 1 4 calc R
H21 H 0.45751 0.65998 0.11732 0.1390 Uiso 1 4 calc R
H22 H 0.4495 0.3238 0.47766 0.1060 Uiso 1 4 calc R
H23 H -0.01196 0.6834 0.46376 0.1069 Uiso 1 4 calc R
H24 H 0.65248 0.34706 0.04493 0.2057 Uiso 1 4 calc R
H25 H 0.49925 0.49935 0.03412 0.2057 Uiso 1 4 calc R
H26 H 0.79546 0.48463 0.01065 0.2855 Uiso 1 4 calc R
H27 H 0.80335 0.65718 0.02708 0.2855 Uiso 1 4 calc R
H28 H 0.95713 0.50435 0.03793 0.2855 Uiso 1 4 calc R

loop_
_atom_site_aniso_label
_atom_site_aniso_U_11
_atom_site_aniso_U_22
_atom_site_aniso_U_33
_atom_site_aniso_U_12
_atom_site_aniso_U_13
_atom_site_aniso_U_23
S1 0.0454(12) 0.0657(15) 0.0653(7) 0.0105(5) 0.0057(5) -0.0003(4)
S2 0.0485(13) 0.0669(15) 0.0631(7) 0.0081(5) 0.0073(5) -0.0044(4)
C1 0.046(5) 0.057(5) 0.078(3) 0.014(2) 0.009(2) 0.0015(19)
C2 0.046(4) 0.056(4) 0.063(2) -0.005(2) 0.0023(18) -0.001(2)
C3 0.042(5) 0.054(5) 0.071(2) 0.013(2) 0.0080(19) -0.0012(18)
C4 0.048(4) 0.056(4) 0.067(2) 0.003(2) 0.0127(19) -0.000(2)
C5 0.053(4) 0.058(4) 0.063(2) -0.007(2) 0.0025(19) -0.001(2)
C6 0.059(5) 0.080(6) 0.064(2) -0.004(3) 0.011(2) -0.003(2)
C7 0.055(4) 0.051(5) 0.062(2) -0.002(2) 0.0080(18) 0.0016(19)
C8 0.035(4) 0.049(4) 0.067(2) 0.003(2) 0.0091(16) -0.0008(19)
C9 0.031(4) 0.051(4) 0.067(2) 0.0035(19) 0.0092(16) -0.0004(19)
C10 0.067(5) 0.099(7) 0.063(3) -0.008(3) 0.005(2) -0.002(3)
C11 0.060(5) 0.089(5) 0.071(3) -0.004(3) -0.005(2) 0.009(2)
C12 0.046(4) 0.050(4) 0.065(2) -0.005(2) 0.0036(18) -0.003(2)
C13 0.060(4) 0.052(6) 0.065(2) -0.005(2) 0.009(2) 0.000(2)
C14 0.091(7) 0.143(8) 0.063(3) -0.010(4) 0.000(3) -0.005(3)
C15 0.051(4) 0.056(5) 0.066(2) 0.004(2) 0.0038(19) 0.0034(19)
C16 0.101(7) 0.150(8) 0.064(3) 0.013(5) 0.008(3) 0.001(3)
C17 0.046(4) 0.055(5) 0.062(2) -0.003(2) 0.0027(17) -0.0031(19)
C18 0.077(5) 0.091(7) 0.070(3) -0.005(3) 0.017(2) -0.001(3)
C19 0.075(6) 0.075(6) 0.069(3) 0.015(3) 0.006(2) 0.003(2)
C20 0.088(7) 0.081(7) 0.070(3) 0.019(3) 0.017(3) 0.004(2)
C21 0.096(6) 0.124(8) 0.064(3) -0.006(4) 0.010(3) -0.005(3)
C22 0.127(9) 0.177(10) 0.069(3) 0.011(6) 0.017(3) 0.003(4)
C23 0.135(10) 0.231(12) 0.077(4) 0.000(8) 0.018(4) 0.000(5)
C24 0.121(8) 0.157(9) 0.069(3) 0.001(6) 0.011(3) -0.004(4)
C25 0.096(7) 0.101(8) 0.067(3) 0.008(3) 0.005(3) 0.011(3)
C26 0.084(7) 0.106(8) 0.081(3) 0.020(4) 0.028(3) -0.002(3)
C27 0.145(11) 0.287(15) 0.087(4) 0.007(10) 0.035(5) -0.002(6)
C28 0.210(18) 0.40(2) 0.108(6) -0.031(15) 0.057(8) -0.011(9)

loop_
_atom_type_symbol
_atom_type_description
_atom_type_scat_dispersion_real
_atom_type_scat_dispersion_imag
_atom_type_scat_source
C C 0.0171 0.0092
;
International Tables for Crystallography
(Vol. C, Tables 4.2.6.8 and 6.1.1.4)
;
H H 0.0000 0.0000
;
International Tables for Crystallography
(Vol. C, Table 6.1.1.4)
;
S S 0.3208 0.5631
;
International Tables for Crystallography
(Vol. C, Tables 4.2.6.8 and 6.1.1.4)
;

loop_
_geom_angle_atom_site_label_1
_geom_angle_atom_site_label_2
_geom_angle_atom_site_label_3
_geom_angle
_geom_angle_publ_flag
C2 S1 C12 90.2(2) yes
C5 S2 C17 90.0(2) yes
C8 C1 C11 117.2(5) yes
S1 C2 C4 124.7(4) yes
S1 C2 C9 112.8(3) yes
C4 C2 C9 122.4(4) yes
C9 C3 C15 118.3(5) yes
C2 C4 C7 118.9(5) yes
S2 C5 C6 124.3(5) yes
S2 C5 C8 112.9(3) yes
C6 C5 C8 122.8(5) yes
C5 C6 C10 117.8(6) yes
C4 C7 C13 119.5(5) yes
C4 C7 C15 118.6(4) yes
C13 C7 C15 121.9(4) yes
C1 C8 C5 119.4(4) yes
C1 C8 C12 130.0(5) yes
C5 C8 C12 110.6(4) yes
C2 C9 C3 119.0(4) yes
C2 C9 C17 110.4(4) yes
C3 C9 C17 130.5(5) yes
C6 C10 C11 119.8(4) yes
C6 C10 C14 119.4(6) yes
C11 C10 C14 120.7(5) yes
C1 C11 C10 122.9(5) yes
S1 C12 C8 133.5(4) yes
S1 C12 C17 112.7(3) yes
C8 C12 C17 113.8(4) yes
C7 C13 C19 120.2(5) yes
C7 C13 C20 122.4(4) yes
C19 C13 C20 117.4(4) yes
C10 C14 C21 116.7(6) yes
C3 C15 C7 122.7(5) yes
C21 C16 C24 117.9(7) yes
S2 C17 C9 133.6(4) yes
S2 C17 C12 112.6(3) yes
C9 C17 C12 113.8(4) yes
C25 C18 C26 119.8(5) yes
C13 C19 C25 120.2(6) yes
C13 C20 C26 121.6(6) yes
C14 C21 C16 114.0(6) yes
C23 C22 C24 117.8(8) yes
C22 C23 C27 116.7(9) yes
C16 C24 C22 115.8(7) yes
C18 C25 C19 121.1(6) yes
C18 C26 C20 119.8(7) yes
C23 C27 C28 117.1(10) yes
C8 C1 H1 121.387 no
C11 C1 H1 121.377 no
C9 C3 H2 120.881 no
C15 C3 H2 120.863 no
C2 C4 H3 120.541 no
C7 C4 H3 120.530 no
C5 C6 H4 121.098 no
C10 C6 H4 121.124 no
C1 C11 H5 118.516 no
C10 C11 H5 118.554 no
C10 C14 H6 108.132 no
C10 C14 H7 108.123 no
C21 C14 H6 108.093 no
C21 C14 H7 108.094 no
H6 C14 H7 107.293 no
C3 C15 H8 118.627 no
C7 C15 H8 118.658 no
C21 C16 H9 107.839 no
C21 C16 H10 107.852 no
C24 C16 H9 107.833 no
C24 C16 H10 107.827 no
H9 C16 H10 107.153 no
C25 C18 H11 120.091 no
C26 C18 H11 120.099 no
C13 C19 H12 119.893 no
C25 C19 H12 119.891 no
C13 C20 H13 119.212 no
C26 C20 H13 119.183 no
C14 C21 H14 108.764 no
C14 C21 H15 108.755 no
C16 C21 H14 108.739 no
C16 C21 H15 108.750 no
H14 C21 H15 107.659 no
C23 C22 H16 107.859 no
C23 C22 H17 107.859 no
C24 C22 H16 107.819 no
C24 C22 H17 107.839 no
H16 C22 H17 107.172 no
C22 C23 H18 108.120 no
C22 C23 H19 108.114 no
C27 C23 H18 108.138 no
C27 C23 H19 108.149 no
H18 C23 H19 107.301 no
C16 C24 H20 108.339 no
C16 C24 H21 108.344 no
C22 C24 H20 108.324 no
C22 C24 H21 108.297 no
H20 C24 H21 107.434 no
C18 C25 H22 119.421 no
C19 C25 H22 119.436 no
C18 C26 H23 120.082 no
C20 C26 H23 120.074 no
C23 C27 H24 108.030 no
C23 C27 H25 108.025 no
C28 C27 H24 108.007 no
C28 C27 H25 107.999 no
H24 C27 H25 107.250 no
C27 C28 H26 109.470 no
C27 C28 H27 109.466 no
C27 C28 H28 109.456 no
H26 C28 H27 109.490 no
H26 C28 H28 109.480 no
H27 C28 H28 109.465 no

loop_
_geom_bond_atom_site_label_1
_geom_bond_atom_site_label_2
_geom_bond_distance
_geom_bond_publ_flag
S1 C2 1.754(5) yes
S1 C12 1.740(5) yes
S2 C5 1.757(5) yes
S2 C17 1.743(5) yes
C1 C8 1.431(7) yes
C1 C11 1.389(7) yes
C2 C4 1.392(6) yes
C2 C9 1.395(7) yes
C3 C9 1.427(7) yes
C3 C15 1.386(7) yes
C4 C7 1.414(7) yes
C5 C6 1.400(6) yes
C5 C8 1.389(8) yes
C6 C10 1.400(8) yes
C7 C13 1.500(6) yes
C7 C15 1.407(8) yes
C8 C12 1.437(6) yes
C9 C17 1.438(6) yes
C10 C11 1.399(10) yes
C10 C14 1.525(7) yes
C12 C17 1.364(7) yes
C13 C19 1.402(7) yes
C13 C20 1.383(9) yes
C14 C21 1.491(11) yes
C16 C21 1.512(7) yes
C16 C24 1.466(12) yes
C18 C25 1.352(10) yes
C18 C26 1.376(9) yes
C19 C25 1.400(7) yes
C20 C26 1.396(8) yes
C22 C23 1.474(13) yes
C22 C24 1.516(9) yes
C23 C27 1.504(11) yes
C27 C28 1.462(18) yes
C1 H1 0.930 no
C3 H2 0.930 no
C4 H3 0.930 no
C6 H4 0.930 no
C11 H5 0.930 no
C14 H6 0.970 no
C14 H7 0.970 no
C15 H8 0.930 no
C16 H9 0.970 no
C16 H10 0.970 no
C18 H11 0.930 no
C19 H12 0.930 no
C20 H13 0.930 no
C21 H14 0.970 no
C21 H15 0.970 no
C22 H16 0.970 no
C22 H17 0.970 no
C23 H18 0.970 no
C23 H19 0.970 no
C24 H20 0.970 no
C24 H21 0.970 no
C25 H22 0.930 no
C26 H23 0.930 no
C27 H24 0.970 no
C27 H25 0.970 no
C28 H26 0.960 no
C28 H27 0.960 no
C28 H28 0.960 no

loop_
_geom_contact_atom_site_label_1
_geom_contact_atom_site_label_2
_geom_contact_distance
_geom_contact_publ_flag
_geom_contact_site_symmetry_2
S1 C1 3.558(5) no .
S2 C3 3.572(5) no .
C1 C6 2.851(9) no .
C2 C15 2.761(7) no .
C3 C4 2.834(8) no .
C4 C20 2.971(6) no .
C5 C11 2.749(7) no .
C6 C21 3.185(7) no .
C7 C9 2.823(6) no .
C8 C10 2.806(6) no .
C13 C18 2.805(7) no .
C15 C19 2.978(7) no .
C19 C26 2.760(10) no .
C20 C25 2.743(9) no .
S1 S2 3.5732(16) no 1_455
S1 C9 3.512(6) no 4_465
S1 C12 3.556(5) no 4_465
S1 C17 3.464(6) no 4_465
S2 S1 3.5732(16) no 1_655
S2 C5 3.582(6) no 4_555
S2 C8 3.515(6) no 4_555
S2 C12 3.502(6) no 4_555
S2 C17 3.595(6) no 4_555
C5 S2 3.582(6) no 4_455
C8 S2 3.515(6) no 4_455
C9 S1 3.512(6) no 4_565
C12 S1 3.556(5) no 4_565
C12 S2 3.502(6) no 4_455
C17 S1 3.464(6) no 4_565
C17 S2 3.595(6) no 4_455
S1 H1 3.3361 no .
S1 H3 2.9347 no .
S2 H2 3.3462 no .
S2 H4 2.9443 no .
C2 H2 3.2765 no .
C4 H8 3.2605 no .
C4 H13 2.6724 no .
C5 H1 3.2809 no .
C6 H5 3.2528 no .
C6 H6 2.7344 no .
C6 H7 3.3012 no .
C6 H14 2.8834 no .
C6 H15 3.5039 no .
C7 H2 3.2878 no .
C7 H12 2.6659 no .
C7 H13 2.6791 no .
C8 H4 3.2847 no .
C8 H5 3.2487 no .
C9 H3 3.2766 no .
C9 H8 3.2533 no .
C10 H1 3.2880 no .
C10 H14 2.7248 no .
C10 H15 2.7855 no .
C11 H4 3.2682 no .
C11 H6 3.1330 no .
C11 H7 2.5568 no .
C11 H15 3.5953 no .
C12 H1 2.8555 no .
C13 H3 2.6721 no .
C13 H8 2.6847 no .
C13 H22 3.2641 no .
C13 H23 3.2589 no .
C14 H4 2.6843 no .
C14 H5 2.6693 no .
C14 H9 2.6607 no .
C14 H10 2.7073 no .
C15 H3 3.2709 no .
C15 H12 2.6715 no .
C16 H6 2.6526 no .
C16 H7 2.7160 no .
C16 H16 2.7018 no .
C16 H17 2.7019 no .
C17 H2 2.8543 no .
C18 H12 3.2282 no .
C18 H13 3.2311 no .
C19 H8 2.6776 no .
C19 H11 3.2364 no .
C19 H13 3.2231 no .
C20 H3 2.6762 no .
C20 H11 3.2399 no .
C20 H12 3.2243 no .
C21 H4 3.0435 no .
C21 H20 2.7203 no .
C21 H21 2.7490 no .
C22 H9 2.6760 no .
C22 H10 2.7052 no .
C22 H24 2.7221 no .
C22 H25 2.7086 no .
C23 H20 2.7522 no .
C23 H21 2.7519 no .
C23 H26 3.3350 no .
C23 H27 2.7365 no .
C23 H28 2.7364 no .
C24 H14 2.7311 no .
C24 H15 2.7745 no .
C24 H18 2.7380 no .
C24 H19 2.7402 no .
C25 H23 3.1988 no .
C26 H22 3.1984 no .
C27 H16 2.7042 no .
C27 H17 2.7064 no .
C28 H18 2.7241 no .
C28 H19 2.7108 no .
H1 H5 2.3169 no .
H2 H8 2.3087 no .
H3 H13 2.1557 no .
H4 H6 2.7076 no .
H4 H7 3.5970 no .
H4 H14 2.5057 no .
H4 H15 3.5173 no .
H5 H6 3.3156 no .
H5 H7 2.3346 no .
H6 H9 2.4283 no .
H6 H10 2.9233 no .
H6 H14 2.3433 no .
H6 H15 2.7946 no .
H7 H9 2.9487 no .
H7 H10 2.5454 no .
H7 H14 2.7951 no .
H7 H15 2.2918 no .
H8 H12 2.1585 no .
H9 H14 2.3531 no .
H9 H15 2.8086 no .
H9 H16 2.4899 no .
H9 H17 2.9289 no .
H9 H20 2.3009 no .
H9 H21 2.7708 no .
H10 H14 2.8090 no .
H10 H15 2.3153 no .
H10 H16 2.9746 no .
H10 H17 2.5211 no .
H10 H20 2.7708 no .
H10 H21 2.2761 no .
H11 H22 2.2754 no .
H11 H23 2.3082 no .
H12 H22 2.3202 no .
H13 H23 2.3154 no .
H14 H20 2.5433 no .
H14 H21 3.0067 no .
H15 H20 3.0310 no .
H15 H21 2.6208 no .
H16 H18 2.2951 no .
H16 H19 2.7753 no .
H16 H20 2.3332 no .
H16 H21 2.8079 no .
H16 H24 2.5331 no .
H16 H25 2.9580 no .
H17 H18 2.7754 no .
H17 H19 2.2931 no .
H17 H20 2.8082 no .
H17 H21 2.3332 no .
H17 H24 2.9830 no .
H17 H25 2.5209 no .
H18 H20 2.5753 no .
H18 H21 3.0116 no .
H18 H24 2.3173 no .
H18 H25 2.7996 no .
H18 H26 3.5825 no .
H18 H27 3.0200 no .
H18 H28 2.5775 no .
H19 H20 3.0153 no .
H19 H21 2.5773 no .
H19 H24 2.7997 no .
H19 H25 2.3292 no .
H19 H26 3.5735 no .
H19 H27 2.5636 no .
H19 H28 2.9990 no .
H24 H26 2.2613 no .
H24 H27 2.7697 no .
H24 H28 2.2853 no .
H25 H26 2.2613 no .
H25 H27 2.2853 no .
H25 H28 2.7698 no .
S1 H2 3.1682 no 1_455
S2 H1 3.2295 no 1_655
C1 H1 3.0901 no 4_565
C1 H4 3.5444 no 1_455
C2 H2 3.4162 no 1_455
C2 H2 3.2063 no 4_455
C3 H2 3.1300 no 4_455
C3 H3 3.3779 no 1_655
C4 H2 3.3656 no 1_455
C4 H2 3.4906 no 4_455
C4 H3 3.4898 no 4_565
C5 H1 3.5099 no 1_655
C5 H1 3.1652 no 4_565
C6 H1 3.5538 no 1_655
C6 H1 3.5552 no 4_565
C6 H4 3.2558 no 4_455
C7 H2 3.5733 no 4_455
C7 H3 3.4661 no 4_565
C7 H8 3.2306 no 4_455
C7 H13 3.1484 no 4_565
C8 H1 2.9286 no 4_565
C9 H2 2.9977 no 4_455
C10 H4 3.1147 no 4_455
C10 H5 3.5268 no 4_565
C11 H1 3.4475 no 4_565
C11 H4 3.5021 no 1_455
C11 H4 3.3992 no 4_455
C11 H14 3.4782 no 1_455
C11 H15 3.4723 no 4_465
C12 H1 3.5196 no 4_565
C13 H8 3.4057 no 4_455
C13 H12 3.0781 no 4_455
C13 H13 2.9672 no 4_565
C13 H23 3.4717 no 4_565
C14 H4 3.5831 no 4_455
C14 H9 3.4858 no 4_455
C14 H14 3.5781 no 4_455
C14 H20 3.5977 no 1_455
C15 H2 3.3965 no 4_455
C15 H3 3.4254 no 1_655
C15 H8 3.5079 no 4_455
C15 H13 3.5680 no 4_565
C16 H6 3.4698 no 4_555
C16 H21 3.5414 no 4_465
C18 H11 3.1361 no 3_566
C18 H12 3.4631 no 4_455
C18 H22 3.1853 no 3_666
C18 H22 3.0381 no 4_455
C18 H23 3.0403 no 4_565
C19 H8 3.4511 no 4_455
C19 H12 2.9054 no 4_455
C19 H13 3.5966 no 4_565
C19 H23 3.5769 no 4_565
C20 H12 3.4104 no 4_455
C20 H13 3.1205 no 4_565
C20 H23 3.1102 no 4_565
C21 H5 3.5594 no 1_655
C21 H5 3.5407 no 4_565
C21 H6 3.3497 no 4_555
C22 H19 3.5331 no 4_465
C23 H21 3.5975 no 4_565
C24 H9 3.5995 no 4_555
C25 H11 3.2041 no 3_666
C25 H12 3.1219 no 4_455
C25 H22 3.1701 no 4_455
C25 H23 3.3711 no 4_565
C26 H11 3.2915 no 3_566
C26 H12 3.5925 no 4_455
C26 H23 2.8923 no 4_565
C27 H26 3.5602 no 3_665
C27 H27 3.5969 no 4_465
C28 H25 3.4265 no 3_665
C28 H26 3.2462 no 3_765
H1 S2 3.2295 no 1_455
H1 C1 3.0901 no 4_465
H1 C5 3.5099 no 1_455
H1 C5 3.1652 no 4_465
H1 C6 3.5538 no 1_455
H1 C6 3.5552 no 4_465
H1 C8 2.9286 no 4_465
H1 C11 3.4475 no 4_465
H1 C12 3.5196 no 4_465
H1 H1 3.4693 no 4_465
H1 H1 3.4693 no 4_565
H1 H4 3.3077 no 1_455
H2 S1 3.1682 no 1_655
H2 C2 3.4162 no 1_655
H2 C2 3.2063 no 4_555
H2 C3 3.1300 no 4_555
H2 C4 3.3656 no 1_655
H2 C4 3.4906 no 4_555
H2 C7 3.5733 no 4_555
H2 C9 2.9977 no 4_555
H2 C15 3.3965 no 4_555
H2 H2 3.5480 no 4_455
H2 H2 3.5480 no 4_555
H2 H3 3.0601 no 1_655
H3 C3 3.3779 no 1_455
H3 C4 3.4898 no 4_465
H3 C7 3.4661 no 4_465
H3 C15 3.4254 no 1_455
H3 H2 3.0601 no 1_455
H3 H8 3.1286 no 1_455
H4 C1 3.5444 no 1_655
H4 C6 3.2558 no 4_555
H4 C10 3.1147 no 4_555
H4 C11 3.5021 no 1_655
H4 C11 3.3992 no 4_555
H4 C14 3.5831 no 4_555
H4 H1 3.3077 no 1_655
H4 H4 3.5994 no 4_455
H4 H4 3.5994 no 4_555
H4 H5 3.2090 no 1_655
H4 H6 3.1208 no 4_555
H5 C10 3.5268 no 4_465
H5 C21 3.5594 no 1_455
H5 C21 3.5407 no 4_465
H5 H4 3.2090 no 1_455
H5 H14 2.6916 no 1_455
H5 H15 2.7647 no 4_465
H6 C16 3.4698 no 4_455
H6 C21 3.3497 no 4_455
H6 H4 3.1208 no 4_455
H6 H6 3.2284 no 4_455
H6 H6 3.2284 no 4_555
H6 H7 3.1970 no 4_555
H6 H9 2.9270 no 4_455
H6 H14 2.7054 no 4_455
H6 H20 3.3473 no 4_455
H7 H6 3.1970 no 4_455
H7 H9 3.1232 no 4_455
H7 H14 3.3322 no 1_455
H7 H15 3.1547 no 4_465
H7 H20 2.6591 no 1_455
H8 C7 3.2306 no 4_555
H8 C13 3.4057 no 4_555
H8 C15 3.5079 no 4_555
H8 C19 3.4511 no 4_555
H8 H3 3.1286 no 1_655
H8 H12 3.2993 no 4_555
H8 H13 3.5907 no 1_655
H9 C14 3.4858 no 4_555
H9 C24 3.5995 no 4_455
H9 H6 2.9270 no 4_555
H9 H7 3.1232 no 4_555
H9 H9 3.3898 no 4_455
H9 H9 3.3898 no 4_555
H9 H10 3.5485 no 4_555
H9 H16 3.0697 no 4_455
H9 H20 2.9620 no 4_455
H10 H9 3.5485 no 4_455
H10 H16 3.2959 no 4_455
H10 H18 2.7159 no 1_455
H10 H19 3.5642 no 4_465
H10 H20 3.3471 no 1_455
H10 H21 2.8645 no 4_465
H11 C18 3.1361 no 3_566
H11 C25 3.2041 no 3_666
H11 C26 3.2915 no 3_566
H11 H11 2.6085 no 3_566
H11 H22 3.0602 no 2_556
H11 H22 2.7444 no 3_666
H11 H22 3.0392 no 4_455
H11 H23 2.9080 no 3_566
H11 H23 3.4315 no 4_565
H12 C13 3.0781 no 4_555
H12 C18 3.4631 no 4_555
H12 C19 2.9054 no 4_555
H12 C20 3.4104 no 4_555
H12 C25 3.1219 no 4_555
H12 C26 3.5925 no 4_555
H12 H8 3.2993 no 4_455
H12 H12 3.2192 no 4_455
H12 H12 3.2192 no 4_555
H12 H22 3.5391 no 4_555
H13 C7 3.1484 no 4_465
H13 C13 2.9672 no 4_465
H13 C15 3.5680 no 4_465
H13 C19 3.5966 no 4_465
H13 C20 3.1205 no 4_465
H13 H8 3.5907 no 1_455
H13 H13 3.2209 no 4_465
H13 H13 3.2209 no 4_565
H13 H23 3.5270 no 4_565
H14 C11 3.4782 no 1_655
H14 C14 3.5781 no 4_555
H14 H5 2.6916 no 1_655
H14 H6 2.7054 no 4_555
H14 H7 3.3322 no 1_655
H14 H15 3.5499 no 4_565
H15 C11 3.4723 no 4_565
H15 H5 2.7647 no 4_565
H15 H7 3.1547 no 4_565
H15 H14 3.5499 no 4_465
H15 H15 3.4407 no 4_465
H15 H15 3.4407 no 4_565
H15 H20 3.2718 no 4_465
H15 H21 3.1040 no 4_465
H16 H9 3.0697 no 4_555
H16 H10 3.2959 no 4_555
H16 H16 3.4127 no 4_455
H16 H16 3.4127 no 4_555
H16 H17 3.5622 no 4_555
H16 H18 2.9987 no 4_455
H16 H24 3.1341 no 4_455
H17 H16 3.5622 no 4_455
H17 H18 3.3319 no 1_455
H17 H19 2.8695 no 4_465
H17 H24 3.2920 no 4_455
H17 H28 2.8018 no 1_455
H18 H10 2.7159 no 1_655
H18 H16 2.9987 no 4_555
H18 H17 3.3319 no 1_655
H18 H19 3.4532 no 4_565
H18 H21 3.2009 no 4_565
H19 C22 3.5331 no 4_565
H19 H10 3.5642 no 4_565
H19 H17 2.8695 no 4_565
H19 H18 3.4532 no 4_465
H19 H19 3.3515 no 4_465
H19 H19 3.3515 no 4_565
H19 H21 3.0930 no 4_565
H19 H27 3.1599 no 4_465
H19 H28 3.2353 no 4_465
H20 C14 3.5977 no 1_655
H20 H6 3.3473 no 4_555
H20 H7 2.6591 no 1_655
H20 H9 2.9620 no 4_555
H20 H10 3.3471 no 1_655
H20 H15 3.2718 no 4_565
H20 H21 3.4563 no 4_565
H21 C16 3.5414 no 4_565
H21 C23 3.5975 no 4_465
H21 H10 2.8645 no 4_565
H21 H15 3.1040 no 4_565
H21 H18 3.2009 no 4_465
H21 H19 3.0930 no 4_465
H21 H20 3.4563 no 4_465
H21 H21 3.3518 no 4_465
H21 H21 3.3518 no 4_565
H22 C18 3.1853 no 3_666
H22 C18 3.0381 no 4_555
H22 C25 3.1701 no 4_555
H22 H11 3.0602 no 2_546
H22 H11 2.7444 no 3_666
H22 H11 3.0392 no 4_555
H22 H12 3.5391 no 4_455
H22 H22 3.5244 no 3_666
H22 H22 3.2538 no 4_455
H22 H22 3.2538 no 4_555
H22 H23 3.0583 no 2_546
H23 C13 3.4717 no 4_465
H23 C18 3.0403 no 4_465
H23 C19 3.5769 no 4_465
H23 C20 3.1102 no 4_465
H23 C25 3.3711 no 4_465
H23 C26 2.8923 no 4_465
H23 H11 2.9080 no 3_566
H23 H11 3.4315 no 4_465
H23 H13 3.5270 no 4_465
H23 H22 3.0583 no 2_556
H23 H23 3.2157 no 4_465
H23 H23 3.2157 no 4_565
H24 H16 3.1341 no 4_555
H24 H17 3.2920 no 4_555
H24 H24 3.3993 no 4_455
H24 H24 3.3993 no 4_555
H24 H25 3.5107 no 4_555
H24 H28 2.9917 no 4_455
H25 C28 3.4265 no 3_665
H25 H24 3.5107 no 4_455
H25 H25 3.3537 no 3_665
H25 H26 2.6611 no 3_665
H25 H27 3.5406 no 3_665
H25 H27 2.9364 no 4_465
H25 H28 3.3283 no 1_455
H26 C27 3.5602 no 3_665
H26 C28 3.2462 no 3_765
H26 H25 2.6611 no 3_665
H26 H26 2.8291 no 3_765
H26 H27 3.1699 no 2_645
H26 H27 3.4288 no 3_765
H26 H28 2.9785 no 3_765
H27 C27 3.5969 no 4_565
H27 H19 3.1599 no 4_565
H27 H25 3.5406 no 3_665
H27 H25 2.9364 no 4_565
H27 H26 3.1699 no 2_655
H27 H26 3.4288 no 3_765
H27 H27 3.3703 no 4_465
H27 H27 3.3703 no 4_565
H27 H28 3.4616 no 4_465
H28 H17 2.8018 no 1_655
H28 H19 3.2353 no 4_565
H28 H24 2.9917 no 4_555
H28 H25 3.3283 no 1_655
H28 H26 2.9785 no 3_765
H28 H27 3.4616 no 4_565

loop_
_geom_torsion_atom_site_label_1
_geom_torsion_atom_site_label_2
_geom_torsion_atom_site_label_3
_geom_torsion_atom_site_label_4
_geom_torsion
_geom_torsion_publ_flag
C2 S1 C12 C8 178.0(5) no
C2 S1 C12 C17 1.2(4) no
C12 S1 C2 C4 -178.2(5) no
C12 S1 C2 C9 -1.1(4) no
C5 S2 C17 C9 177.4(5) no
C5 S2 C17 C12 -1.8(4) no
C17 S2 C5 C6 -178.3(5) no
C17 S2 C5 C8 2.4(4) no
C8 C1 C11 C10 0.1(9) no
C11 C1 C8 C5 0.7(8) no
C11 C1 C8 C12 -178.0(5) no
S1 C2 C4 C7 177.8(4) no
S1 C2 C9 C3 -179.7(3) no
S1 C2 C9 C17 0.7(6) no
C4 C2 C9 C3 -2.5(8) no
C4 C2 C9 C17 177.8(5) no
C9 C2 C4 C7 1.0(8) no
C9 C3 C15 C7 -0.1(8) no
C15 C3 C9 C2 2.1(7) no
C15 C3 C9 C17 -178.4(5) no
C2 C4 C7 C13 -177.1(5) no
C2 C4 C7 C15 1.1(8) no
S2 C5 C6 C10 -179.5(4) no
S2 C5 C8 C1 178.7(3) no
S2 C5 C8 C12 -2.4(6) no
C6 C5 C8 C1 -0.6(8) no
C6 C5 C8 C12 178.4(5) no
C8 C5 C6 C10 -0.3(9) no
C5 C6 C10 C11 1.1(9) no
C5 C6 C10 C14 -175.8(5) no
C4 C7 C13 C19 158.2(5) no
C4 C7 C13 C20 -21.6(8) no
C4 C7 C15 C3 -1.5(8) no
C13 C7 C15 C3 176.7(4) no
C15 C7 C13 C19 -19.9(8) no
C15 C7 C13 C20 160.3(5) no
C1 C8 C12 S1 3.1(10) no
C1 C8 C12 C17 179.8(5) no
C5 C8 C12 S1 -175.7(5) no
C5 C8 C12 C17 1.0(7) no
C2 C9 C17 S2 -178.9(5) no
C2 C9 C17 C12 0.3(7) no
C3 C9 C17 S2 1.5(10) no
C3 C9 C17 C12 -179.3(5) no
C6 C10 C11 C1 -1.0(10) no
C6 C10 C14 C21 -63.8(9) no
C11 C10 C14 C21 119.3(7) no
C14 C10 C11 C1 175.8(6) no
S1 C12 C17 S2 178.3(3) no
S1 C12 C17 C9 -1.1(6) no
C8 C12 C17 S2 0.9(6) no
C8 C12 C17 C9 -178.5(4) no
C7 C13 C19 C25 -179.6(5) no
C7 C13 C20 C26 179.2(5) no
C19 C13 C20 C26 -0.6(9) no
C20 C13 C19 C25 0.2(8) no
C10 C14 C21 C16 175.5(6) no
C21 C16 C24 C22 177.9(6) no
C24 C16 C21 C14 -176.6(7) no
C25 C18 C26 C20 -0.5(11) no
C26 C18 C25 C19 0.1(11) no
C13 C19 C25 C18 0.0(10) no
C13 C20 C26 C18 0.8(10) no
C23 C22 C24 C16 180.0(7) no
C24 C22 C23 C27 179.8(7) no
C22 C23 C27 C28 179.0(8) no
